data_2223578
loop_
_publ_author_name
'Yusof, M. Sukeri M.'
'Aishah, Zakaria S.'
'Khairul, Wan M.'
'Yamin, Bohari M.'

_publ_section_title
;
 1-(1,3-Benzothiazol-2-yl)-3-(4-chlorobenzoyl)thiourea
;
_journal_coeditor_code VM2003
_journal_issue 10
_journal_name_full 'Acta Crystallographica Section E'
_journal_page_first o2519
_journal_paper_doi 10.1107/S160053680903743X
_journal_volume 65
_journal_year 2009
_chemical_formula_iupac 'C15 H10 Cl N3 O S2'
_chemical_formula_moiety 'C15 H10 Cl N3 O S2'
_chemical_formula_sum 'C15 H10 Cl N3 O S2'
_chemical_formula_weight 347.83
_chemical_name_systematic
;
1-(1,3-Benzothiazol-2-yl)-3-(4-chlorobenzoyl)thiourea
;
_space_group_IT_number 14
_symmetry_cell_setting monoclinic
_symmetry_space_group_name_Hall '-P 2ybc'
_symmetry_space_group_name_H-M 'P 1 21/c 1'
_atom_sites_solution_hydrogens geom
_atom_sites_solution_primary direct
_atom_sites_solution_secondary difmap
_audit_creation_method SHELXL-97
_cell_angle_alpha 90.00
_cell_angle_beta 96.848(4)
_cell_angle_gamma 90.00
_cell_formula_units_Z 4
_cell_length_a 11.726(2)
_cell_length_b 17.934(4)
_cell_length_c 7.2617(16)
_cell_measurement_reflns_used 906
_cell_measurement_temperature 298(2)
_cell_measurement_theta_max 28.3
_cell_measurement_theta_min 1.8
_cell_volume 1516.2(5)
_computing_cell_refinement 'SAINT (Bruker, 2000)'
_computing_data_collection 'SMART (Bruker, 2000)'
_computing_data_reduction 'SAINT (Bruker, 2000)'
_computing_molecular_graphics 'SHELXTL (Sheldrick, 2008)'
_computing_publication_material
;
SHELXTL (Sheldrick, 2008), PARST (Nardelli, 1995) and
PLATON (Spek, 2009)
;
_computing_structure_refinement 'SHELXL97 (Sheldrick, 2008)'
_computing_structure_solution 'SHELXS97 (Sheldrick, 2008)'
_diffrn_ambient_temperature 298(2)
_diffrn_detector_area_resol_mean 83.66
_diffrn_measured_fraction_theta_full 0.998
_diffrn_measured_fraction_theta_max 0.998
_diffrn_measurement_device_type
;
Bruker SMART APEX CCD area-detector
;
_diffrn_measurement_method \w
_diffrn_radiation_monochromator graphite
_diffrn_radiation_source 'fine-focus sealed tube'
_diffrn_radiation_type MoK\a
_diffrn_radiation_wavelength 0.71073
_diffrn_reflns_av_R_equivalents 0.0218
_diffrn_reflns_av_sigmaI/netI 0.0223
_diffrn_reflns_limit_h_max 15
_diffrn_reflns_limit_h_min -15
_diffrn_reflns_limit_k_max 20
_diffrn_reflns_limit_k_min -23
_diffrn_reflns_limit_l_max 9
_diffrn_reflns_limit_l_min -8
_diffrn_reflns_number 11030
_diffrn_reflns_theta_full 28.29
_diffrn_reflns_theta_max 28.29
_diffrn_reflns_theta_min 1.75
_exptl_absorpt_coefficient_mu 0.531
_exptl_absorpt_correction_T_max 0.8157
_exptl_absorpt_correction_T_min 0.7589
_exptl_absorpt_correction_type multi-scan
_exptl_absorpt_process_details '(SADABS; Bruker, 2000)'
_exptl_crystal_colour 'Light yellow'
_exptl_crystal_density_diffrn 1.524
_exptl_crystal_density_method 'not measured'
_exptl_crystal_description block
_exptl_crystal_F_000 712
_exptl_crystal_size_max 0.55
_exptl_crystal_size_mid 0.42
_exptl_crystal_size_min 0.40
_refine_diff_density_max 0.299
_refine_diff_density_min -0.219
_refine_ls_extinction_method none
_refine_ls_goodness_of_fit_ref 1.053
_refine_ls_hydrogen_treatment constr
_refine_ls_matrix_type full
_refine_ls_number_parameters 199
_refine_ls_number_reflns 3772
_refine_ls_number_restraints 0
_refine_ls_restrained_S_all 1.053
_refine_ls_R_factor_all 0.0544
_refine_ls_R_factor_gt 0.0390
_refine_ls_shift/su_max_lt 0.001
_refine_ls_shift/su_mean 0.000
_refine_ls_structure_factor_coef Fsqd
_refine_ls_weighting_details 'calc w=1/[\s^2^(Fo^2^)+(0.0606P)^2^+0.1737P] where P=(Fo^2^+2Fc^2^)/3'
_refine_ls_weighting_scheme calc
_refine_ls_wR_factor_gt 0.0999
_refine_ls_wR_factor_ref 0.1094
_reflns_number_gt 2891
_reflns_number_total 3772
_reflns_threshold_expression I>2\s(I)
_cod_data_source_file vm2003.cif
_cod_data_source_block I
_cod_depositor_comments
;
The following automatic conversions were performed:
'_symmetry_cell_setting' value 'Monoclinic' changed to 'monoclinic'
according to '/home/saulius/struct/CIF-dictionaries/cif_core.dic'
dictionary named 'cif_core.dic' version 2.4.1 from 2010-06-29.

Automatic conversion script
Id: cif_fix_enum 1527 2010-12-29 10:47:43Z saulius 

The following automatic conversions were performed:

'_symmetry_cell_setting' value 'Monoclinic' changed to 'monoclinic'
according to /home/saulius/struct/CIF-dictionaries/cif_core.dic
dictionary named 'cif_core.dic' version 2.4.1 from 2010-06-29.

Automatic conversion script
Id: cif_fix_values 1715 2011-07-08 13:25:40Z adriana 
;
_cod_original_cell_volume 1516.1(6)
_cod_original_sg_symbol_H-M 'P 21/c'
_cod_database_code 2223578
_cod_database_fobs_code 2223578

loop_
_symmetry_equiv_pos_as_xyz
'x, y, z'
'-x, y+1/2, -z+1/2'
'-x, -y, -z'
'x, -y-1/2, z-1/2'

loop_
_atom_site_type_symbol
_atom_site_label
_atom_site_fract_x
_atom_site_fract_y
_atom_site_fract_z
_atom_site_U_iso_or_equiv
_atom_site_adp_type
_atom_site_calc_flag
_atom_site_refinement_flags
_atom_site_occupancy
_atom_site_disorder_assembly
_atom_site_disorder_group
Cl Cl1 0.84415(5) 0.83795(3) 0.39677(9) 0.07175(19) Uani d . 1 . .
S S1 0.49665(4) 0.38829(3) 0.39437(8) 0.05844(16) Uani d . 1 . .
S S2 0.58802(4) 0.22891(2) 0.41252(6) 0.04563(13) Uani d . 1 . .
O O1 0.86117(10) 0.46684(7) 0.3645(2) 0.0549(3) Uani d . 1 . .
N N3 0.80322(12) 0.24282(8) 0.3637(2) 0.0474(3) Uani d . 1 . .
N N1 0.67029(11) 0.48112(8) 0.3894(2) 0.0450(3) Uani d . 1 . .
H H1A 0.6183 0.5141 0.4005 0.054 Uiso calc R 1 . .
N N2 0.71709(11) 0.35696(7) 0.3786(2) 0.0434(3) Uani d . 1 . .
H H2A 0.7842 0.3750 0.3695 0.052 Uiso calc R 1 . .
C C1 0.70106(14) 0.63867(10) 0.3181(3) 0.0491(4) Uani d . 1 . .
H H1 0.6291 0.6194 0.2754 0.059 Uiso calc R 1 . .
C C2 0.71738(15) 0.71472(10) 0.3236(3) 0.0520(4) Uani d . 1 . .
H H2 0.6570 0.7469 0.2855 0.062 Uiso calc R 1 . .
C C3 0.82429(16) 0.74219(10) 0.3862(3) 0.0489(4) Uani d . 1 . .
C C4 0.91544(15) 0.69616(11) 0.4420(3) 0.0551(5) Uani d . 1 . .
H H4 0.9873 0.7159 0.4832 0.066 Uiso calc R 1 . .
C C5 0.89835(14) 0.61965(10) 0.4358(3) 0.0507(4) Uani d . 1 . .
H H5 0.9594 0.5877 0.4722 0.061 Uiso calc R 1 . .
C C6 0.79104(13) 0.59043(9) 0.3759(2) 0.0418(4) Uani d . 1 . .
C C7 0.77928(13) 0.50832(10) 0.3753(2) 0.0420(4) Uani d . 1 . .
C C8 0.63429(13) 0.40769(9) 0.3881(2) 0.0417(4) Uani d . 1 . .
C C9 0.71104(14) 0.27973(9) 0.3813(2) 0.0404(4) Uani d . 1 . .
C C10 0.78156(15) 0.16707(10) 0.3728(2) 0.0459(4) Uani d . 1 . .
C C11 0.86167(18) 0.11049(11) 0.3579(3) 0.0612(5) Uani d . 1 . .
H H11 0.9372 0.1220 0.3421 0.073 Uiso calc R 1 . .
C C12 0.82695(19) 0.03736(12) 0.3672(3) 0.0685(6) Uani d . 1 . .
H H12 0.8797 -0.0007 0.3568 0.082 Uiso calc R 1 . .
C C13 0.7148(2) 0.01951(11) 0.3915(3) 0.0657(6) Uani d . 1 . .
H H13 0.6932 -0.0303 0.3964 0.079 Uiso calc R 1 . .
C C14 0.63489(17) 0.07448(10) 0.4087(3) 0.0574(5) Uani d . 1 . .
H H14 0.5599 0.0624 0.4266 0.069 Uiso calc R 1 . .
C C15 0.66891(15) 0.14852(9) 0.3988(2) 0.0447(4) Uani d . 1 . .

loop_
_atom_site_aniso_label
_atom_site_aniso_U_11
_atom_site_aniso_U_22
_atom_site_aniso_U_33
_atom_site_aniso_U_12
_atom_site_aniso_U_13
_atom_site_aniso_U_23
Cl1 0.0907(4) 0.0384(3) 0.0882(4) -0.0049(2) 0.0194(3) -0.0016(2)
S1 0.0365(2) 0.0450(3) 0.0947(4) -0.00093(18) 0.0117(2) -0.0050(2)
S2 0.0387(2) 0.0442(2) 0.0534(3) -0.00318(16) 0.00325(18) 0.00143(18)
O1 0.0381(6) 0.0427(7) 0.0842(10) 0.0047(5) 0.0088(6) -0.0007(6)
N3 0.0428(7) 0.0402(8) 0.0602(10) -0.0005(6) 0.0099(7) -0.0024(6)
N1 0.0356(7) 0.0381(7) 0.0618(9) 0.0029(5) 0.0076(6) -0.0010(6)
N2 0.0352(6) 0.0381(7) 0.0567(9) -0.0015(5) 0.0045(6) -0.0020(6)
C1 0.0366(8) 0.0454(9) 0.0649(12) 0.0015(7) 0.0046(8) 0.0055(8)
C2 0.0449(9) 0.0453(10) 0.0664(12) 0.0083(7) 0.0085(8) 0.0083(8)
C3 0.0570(10) 0.0360(8) 0.0557(11) -0.0018(7) 0.0150(8) 0.0002(7)
C4 0.0428(9) 0.0491(10) 0.0727(13) -0.0069(8) 0.0042(8) -0.0027(9)
C5 0.0361(8) 0.0456(10) 0.0696(12) 0.0023(7) 0.0037(8) 0.0028(8)
C6 0.0355(7) 0.0401(9) 0.0503(10) 0.0012(6) 0.0071(7) 0.0008(7)
C7 0.0353(7) 0.0438(9) 0.0469(9) 0.0007(6) 0.0043(7) 0.0009(7)
C8 0.0391(8) 0.0404(8) 0.0455(9) 0.0001(6) 0.0043(7) -0.0014(7)
C9 0.0387(8) 0.0399(8) 0.0419(9) -0.0021(6) 0.0018(6) -0.0021(6)
C10 0.0486(9) 0.0411(9) 0.0476(10) 0.0009(7) 0.0034(7) -0.0031(7)
C11 0.0588(11) 0.0462(10) 0.0798(14) 0.0061(8) 0.0135(10) -0.0040(9)
C12 0.0754(14) 0.0442(11) 0.0844(16) 0.0115(10) 0.0034(12) -0.0080(10)
C13 0.0804(15) 0.0391(10) 0.0735(14) -0.0046(10) -0.0076(11) 0.0004(9)
C14 0.0605(11) 0.0462(10) 0.0628(12) -0.0098(9) -0.0035(9) 0.0046(8)
C15 0.0482(9) 0.0414(9) 0.0427(9) -0.0020(7) -0.0018(7) 0.0006(7)

loop_
_atom_type_symbol
_atom_type_description
_atom_type_scat_dispersion_real
_atom_type_scat_dispersion_imag
_atom_type_scat_source
C C 0.0033 0.0016 'International Tables Vol C Tables 4.2.6.8 and 6.1.1.4'
H H 0.0000 0.0000 'International Tables Vol C Tables 4.2.6.8 and 6.1.1.4'
N N 0.0061 0.0033 'International Tables Vol C Tables 4.2.6.8 and 6.1.1.4'
O O 0.0106 0.0060 'International Tables Vol C Tables 4.2.6.8 and 6.1.1.4'
S S 0.1246 0.1234 'International Tables Vol C Tables 4.2.6.8 and 6.1.1.4'
Cl Cl 0.1484 0.1585 'International Tables Vol C Tables 4.2.6.8 and 6.1.1.4'

loop_
_geom_angle_atom_site_label_1
_geom_angle_atom_site_label_2
_geom_angle_atom_site_label_3
_geom_angle_site_symmetry_1
_geom_angle_site_symmetry_3
_geom_angle
_geom_angle_publ_flag
C15 S2 C9 . . 87.73(8) ?
C9 N3 C10 . . 109.80(14) ?
C8 N1 C7 . . 128.28(14) ?
C8 N1 H1A . . 115.9 ?
C7 N1 H1A . . 115.9 ?
C8 N2 C9 . . 129.75(14) ?
C8 N2 H2A . . 115.1 ?
C9 N2 H2A . . 115.1 ?
C2 C1 C6 . . 120.65(16) ?
C2 C1 H1 . . 119.7 ?
C6 C1 H1 . . 119.7 ?
C3 C2 C1 . . 118.89(16) ?
C3 C2 H2 . . 120.6 ?
C1 C2 H2 . . 120.6 ?
C4 C3 C2 . . 122.00(17) ?
C4 C3 Cl1 . . 119.14(15) ?
C2 C3 Cl1 . . 118.86(14) ?
C3 C4 C5 . . 118.75(17) ?
C3 C4 H4 . . 120.6 ?
C5 C4 H4 . . 120.6 ?
C6 C5 C4 . . 120.48(16) ?
C6 C5 H5 . . 119.8 ?
C4 C5 H5 . . 119.8 ?
C5 C6 C1 . . 119.21(16) ?
C5 C6 C7 . . 117.30(14) ?
C1 C6 C7 . . 123.48(15) ?
O1 C7 N1 . . 121.94(16) ?
O1 C7 C6 . . 122.10(15) ?
N1 C7 C6 . . 115.95(14) ?
N2 C8 N1 . . 115.16(14) ?
N2 C8 S1 . . 125.01(13) ?
N1 C8 S1 . . 119.83(12) ?
N3 C9 N2 . . 117.86(15) ?
N3 C9 S2 . . 117.51(13) ?
N2 C9 S2 . . 124.62(12) ?
N3 C10 C15 . . 114.96(15) ?
N3 C10 C11 . . 125.47(17) ?
C15 C10 C11 . . 119.57(17) ?
C12 C11 C10 . . 118.9(2) ?
C12 C11 H11 . . 120.6 ?
C10 C11 H11 . . 120.6 ?
C11 C12 C13 . . 121.1(2) ?
C11 C12 H12 . . 119.4 ?
C13 C12 H12 . . 119.4 ?
C14 C13 C12 . . 120.87(19) ?
C14 C13 H13 . . 119.6 ?
C12 C13 H13 . . 119.6 ?
C13 C14 C15 . . 118.47(19) ?
C13 C14 H14 . . 120.8 ?
C15 C14 H14 . . 120.8 ?
C14 C15 C10 . . 121.07(17) ?
C14 C15 S2 . . 128.91(15) ?
C10 C15 S2 . . 110.01(13) ?

loop_
_geom_bond_atom_site_label_1
_geom_bond_atom_site_label_2
_geom_bond_site_symmetry_2
_geom_bond_distance
_geom_bond_publ_flag
Cl1 C3 . 1.7334(19) ?
S1 C8 . 1.6570(17) ?
S2 C15 . 1.7352(18) ?
S2 C9 . 1.7438(17) ?
O1 C7 . 1.2245(19) ?
N3 C9 . 1.287(2) ?
N3 C10 . 1.385(2) ?
N1 C8 . 1.383(2) ?
N1 C7 . 1.383(2) ?
N1 H1A . 0.8600 ?
N2 C8 . 1.338(2) ?
N2 C9 . 1.387(2) ?
N2 H2A . 0.8600 ?
C1 C2 . 1.377(2) ?
C1 C6 . 1.390(2) ?
C1 H1 . 0.9300 ?
C2 C3 . 1.373(3) ?
C2 H2 . 0.9300 ?
C3 C4 . 1.373(3) ?
C4 C5 . 1.386(3) ?
C4 H4 . 0.9300 ?
C5 C6 . 1.384(2) ?
C5 H5 . 0.9300 ?
C6 C7 . 1.479(2) ?
C10 C15 . 1.397(2) ?
C10 C11 . 1.396(3) ?
C11 C12 . 1.377(3) ?
C11 H11 . 0.9300 ?
C12 C13 . 1.385(3) ?
C12 H12 . 0.9300 ?
C13 C14 . 1.376(3) ?
C13 H13 . 0.9300 ?
C14 C15 . 1.391(2) ?
C14 H14 . 0.9300 ?

loop_
_geom_hbond_atom_site_label_D
_geom_hbond_atom_site_label_H
_geom_hbond_atom_site_label_A
_geom_hbond_site_symmetry_D
_geom_hbond_site_symmetry_H
_geom_hbond_site_symmetry_A
_geom_hbond_distance_DH
_geom_hbond_distance_HA
_geom_hbond_distance_DA
_geom_hbond_angle_DHA
_geom_hbond_publ_flag
N2 H2A O1 . . 1_555 0.86 1.88 2.6056(19) 141 yes
N1 H1A S1 . . 3_666 0.86 2.75 3.5377(17) 152 yes
C5 H5 O1 . . 3_766 0.93 2.49 3.389(2) 163 no

loop_
_geom_torsion_atom_site_label_1
_geom_torsion_atom_site_label_2
_geom_torsion_atom_site_label_3
_geom_torsion_atom_site_label_4
_geom_torsion_site_symmetry_1
_geom_torsion_site_symmetry_2
_geom_torsion_site_symmetry_3
_geom_torsion_site_symmetry_4
_geom_torsion
_geom_torsion_publ_flag
C6 C1 C2 C3 . . . . 0.3(3) ?
C1 C2 C3 C4 . . . . 0.5(3) ?
C1 C2 C3 Cl1 . . . . -178.90(15) ?
C2 C3 C4 C5 . . . . -0.4(3) ?
Cl1 C3 C4 C5 . . . . 179.00(15) ?
C3 C4 C5 C6 . . . . -0.5(3) ?
C4 C5 C6 C1 . . . . 1.4(3) ?
C4 C5 C6 C7 . . . . -179.30(17) ?
C2 C1 C6 C5 . . . . -1.3(3) ?
C2 C1 C6 C7 . . . . 179.44(17) ?
C8 N1 C7 O1 . . . . -2.2(3) ?
C8 N1 C7 C6 . . . . 178.38(16) ?
C5 C6 C7 O1 . . . . -24.7(3) ?
C1 C6 C7 O1 . . . . 154.64(18) ?
C5 C6 C7 N1 . . . . 154.75(16) ?
C1 C6 C7 N1 . . . . -25.9(2) ?
C9 N2 C8 N1 . . . . 177.45(16) ?
C9 N2 C8 S1 . . . . -3.6(3) ?
C7 N1 C8 N2 . . . . 2.7(3) ?
C7 N1 C8 S1 . . . . -176.34(14) ?
C10 N3 C9 N2 . . . . 178.94(14) ?
C10 N3 C9 S2 . . . . 0.4(2) ?
C8 N2 C9 N3 . . . . 177.61(17) ?
C8 N2 C9 S2 . . . . -4.0(3) ?
C15 S2 C9 N3 . . . . -0.44(15) ?
C15 S2 C9 N2 . . . . -178.82(15) ?
C9 N3 C10 C15 . . . . -0.2(2) ?
C9 N3 C10 C11 . . . . 179.64(19) ?
N3 C10 C11 C12 . . . . -179.08(18) ?
C15 C10 C11 C12 . . . . 0.8(3) ?
C10 C11 C12 C13 . . . . -0.3(3) ?
C11 C12 C13 C14 . . . . -0.5(3) ?
C12 C13 C14 C15 . . . . 0.8(3) ?
C13 C14 C15 C10 . . . . -0.3(3) ?
C13 C14 C15 S2 . . . . 179.10(15) ?
N3 C10 C15 C14 . . . . 179.37(16) ?
C11 C10 C15 C14 . . . . -0.5(3) ?
N3 C10 C15 S2 . . . . -0.1(2) ?
C11 C10 C15 S2 . . . . -179.97(15) ?
C9 S2 C15 C14 . . . . -179.14(18) ?
C9 S2 C15 C10 . . . . 0.28(13) ?

loop_
_cod_related_entry_id
_cod_related_entry_database
_cod_related_entry_code
1 ChemSpider 21305898
